data_2014350
loop_
_publ_author_name
'Stahl, Kenny'
'Oddershede, Jette'
'Preikschat, Herbert'
'Fischer, Erik'
'Bennekou, Jacob S.'

_publ_section_title
;
 Ammonium 1-hydroxy-2-(2-pyridinio)ethane-1,1-diyldiphosphonate
 dihydrate and potassium
 1-hydroxy-2-(2-pyridinio)ethane-1,1-diyldiphosphonate dihydrate
;
_journal_coeditor_code GZ1022
_journal_issue 3
_journal_name_full 'Acta Crystallographica Section C'
_journal_page_first m112
_journal_page_last m115
_journal_paper_doi 10.1107/S0108270106002782
_journal_volume 62
_journal_year 2006
_chemical_formula_iupac 'N H4 + , C7 H10 N O7 P2 - , 2H2 O'
_chemical_formula_moiety 'N H4 + , C7 H10 N O7 P2 - , 2H2 O'
_chemical_formula_sum 'C7 H18 N2 O9 P2'
_chemical_formula_weight 336.17
_chemical_name_common 'Ammonium risedronate dihydrate'
_chemical_name_systematic
;
Ammonium
[1-hydroxy-1-phosphono-2-(pyridinium-3-yl)ethyl]phosphonate dihydrate
;
_space_group_IT_number 14
_symmetry_cell_setting monoclinic
_symmetry_space_group_name_Hall '-P 2yn'
_symmetry_space_group_name_H-M 'P 1 21/n 1'
_atom_sites_solution_hydrogens geom
_atom_sites_solution_primary direct
_atom_sites_solution_secondary difmap
_audit_creation_method SHELXL97
_cell_angle_alpha 90.00
_cell_angle_beta 104.2400(10)
_cell_angle_gamma 90.00
_cell_formula_units_Z 4
_cell_length_a 10.0911(6)
_cell_length_b 12.2790(7)
_cell_length_c 11.1598(7)
_cell_measurement_reflns_used 5685
_cell_measurement_temperature 118(2)
_cell_measurement_theta_max 30.8
_cell_measurement_theta_min 2.4
_cell_volume 1340.31(14)
_computing_cell_refinement 'SAINT-Plus (Bruker, 1997--1999)'
_computing_data_collection 'SMART (Bruker, 1997--1999)'
_computing_data_reduction SAINT-Plus
_computing_molecular_graphics 'ORTEP-3 (Farrugia, 1997) and ATOMS (Dowty, 2000)'
_computing_publication_material SHELXL97
_computing_structure_refinement 'SHELXL97 (Sheldrick, 1997)'
_computing_structure_solution 'SHELXS97 (Sheldrick, 1997)'
_diffrn_ambient_temperature 118(2)
_diffrn_measured_fraction_theta_full 1.000
_diffrn_measured_fraction_theta_max 0.934
_diffrn_measurement_device_type 'Bruker SMART APEX '
_diffrn_measurement_method '\w scan, frame data integration'
_diffrn_radiation_monochromator graphite
_diffrn_radiation_source 'fine-focus sealed tube'
_diffrn_radiation_type MoK\a
_diffrn_radiation_wavelength 0.71073
_diffrn_reflns_av_R_equivalents 0.0764
_diffrn_reflns_av_sigmaI/netI 0.0612
_diffrn_reflns_limit_h_max 14
_diffrn_reflns_limit_h_min -14
_diffrn_reflns_limit_k_max 16
_diffrn_reflns_limit_k_min -17
_diffrn_reflns_limit_l_max 15
_diffrn_reflns_limit_l_min -15
_diffrn_reflns_number 17561
_diffrn_reflns_theta_full 29.00
_diffrn_reflns_theta_max 30.95
_diffrn_reflns_theta_min 2.44
_diffrn_standards_decay_% 0
_diffrn_standards_interval_count 0
_diffrn_standards_interval_time 0
_diffrn_standards_number 0
_exptl_absorpt_coefficient_mu 0.371
_exptl_absorpt_correction_type none
_exptl_crystal_colour colourless
_exptl_crystal_density_diffrn 1.666
_exptl_crystal_density_method 'not measured'
_exptl_crystal_description plate
_exptl_crystal_F_000 704
_exptl_crystal_size_max 0.28
_exptl_crystal_size_mid 0.14
_exptl_crystal_size_min 0.04
_refine_diff_density_max 0.693
_refine_diff_density_min -0.329
_refine_ls_extinction_method none
_refine_ls_goodness_of_fit_ref 1.096
_refine_ls_hydrogen_treatment mixed
_refine_ls_matrix_type full
_refine_ls_number_parameters 214
_refine_ls_number_reflns 3965
_refine_ls_number_restraints 11
_refine_ls_restrained_S_all 1.096
_refine_ls_R_factor_all 0.0628
_refine_ls_R_factor_gt 0.0478
_refine_ls_shift/su_max 0.000
_refine_ls_shift/su_mean 0.000
_refine_ls_structure_factor_coef Fsqd
_refine_ls_weighting_details 'calc w=1/[\s^2^(Fo^2^)+(0.05P)^2^+0.1262P] where P=(Fo^2^+2Fc^2^)/3'
_refine_ls_weighting_scheme calc
_refine_ls_wR_factor_gt 0.1054
_refine_ls_wR_factor_ref 0.1113
_reflns_number_gt 3279
_reflns_number_total 3965
_reflns_threshold_expression I>2\s(I)
_cod_data_source_file gz1022.cif
_cod_data_source_block I
_cod_original_sg_symbol_H-M 'P 21/n'
_cod_database_code 2014350
_cod_database_fobs_code 2014350

loop_
_symmetry_equiv_pos_as_xyz
'x, y, z'
'-x+1/2, y+1/2, -z+1/2'
'-x, -y, -z'
'x-1/2, -y-1/2, z-1/2'

loop_
_atom_site_type_symbol
_atom_site_label
_atom_site_fract_x
_atom_site_fract_y
_atom_site_fract_z
_atom_site_U_iso_or_equiv
_atom_site_adp_type
_atom_site_calc_flag
_atom_site_refinement_flags
_atom_site_occupancy
_atom_site_disorder_assembly
_atom_site_disorder_group
P P1 0.10983(5) 0.80069(4) -0.03272(4) 0.00903(12) Uani d . 1 . .
P P2 0.15912(5) 0.65558(4) 0.19432(5) 0.00888(12) Uani d . 1 . .
O O1 0.24627(14) 0.85740(11) -0.01361(13) 0.0125(3) Uani d . 1 . .
O O2 0.09620(15) 0.69201(11) -0.09891(13) 0.0138(3) Uani d . 1 . .
O O3 -0.00384(15) 0.88178(12) -0.09911(14) 0.0149(3) Uani d D 1 . .
H H3 -0.066(2) 0.860(2) -0.1571(19) 0.022 Uiso d D 1 . .
O O4 0.10409(14) 0.62244(11) 0.30300(13) 0.0129(3) Uani d . 1 . .
O O5 0.30956(14) 0.67993(12) 0.22075(13) 0.0157(3) Uani d . 1 . .
O O6 0.11492(16) 0.56205(12) 0.09475(14) 0.0162(3) Uani d D 1 . .
H H6A 0.102(3) 0.586(2) 0.0246(17) 0.024 Uiso d D 1 . .
O O7 -0.07230(14) 0.75371(11) 0.09794(13) 0.0116(3) Uani d . 1 . .
H H7A -0.121(2) 0.809(2) 0.070(2) 0.017 Uiso d . 1 . .
O O8 0.22054(15) 0.58698(12) 0.54314(14) 0.0146(3) Uani d D 1 . .
H H8A 0.242(3) 0.5230(14) 0.544(2) 0.022 Uiso d D 1 . .
H H8B 0.194(3) 0.608(2) 0.4709(17) 0.022 Uiso d D 1 . .
O O9 0.32192(16) 0.89092(13) 0.76991(14) 0.0186(3) Uani d D 1 . .
H H9A 0.3998(19) 0.870(2) 0.777(3) 0.028 Uiso d D 1 . .
H H9B 0.305(3) 0.873(2) 0.8372(19) 0.028 Uiso d D 1 . .
C C1 0.07073(19) 0.77769(15) 0.11929(17) 0.0088(3) Uani d . 1 . .
C C2 0.1102(2) 0.88079(15) 0.20077(18) 0.0111(4) Uani d . 1 . .
H H2A 0.2084 0.8937 0.2132 0.013 Uiso calc R 1 . .
H H2B 0.0620 0.9436 0.1561 0.013 Uiso calc R 1 . .
C C3 0.0778(2) 0.87403(15) 0.32546(19) 0.0109(4) Uani d . 1 . .
C C4 0.1822(2) 0.86570(16) 0.43179(18) 0.0131(4) Uani d . 1 . .
H H4 0.2724 0.8636 0.4257 0.016 Uiso calc R 1 . .
C C5 0.0269(2) 0.86081(17) 0.5578(2) 0.0208(5) Uani d . 1 . .
H H5 0.0112 0.8558 0.6363 0.025 Uiso calc R 1 . .
C C6 -0.0809(2) 0.86850(17) 0.4561(2) 0.0204(5) Uani d . 1 . .
H H6 -0.1702 0.8680 0.4649 0.025 Uiso calc R 1 . .
C C7 -0.0556(2) 0.87706(17) 0.3390(2) 0.0164(4) Uani d . 1 . .
H H7 -0.1281 0.8848 0.2697 0.020 Uiso calc R 1 . .
N N1 0.15506(19) 0.86055(14) 0.54411(17) 0.0169(4) Uani d . 1 . .
H H1 0.2220 0.8570 0.6088 0.025 Uiso calc R 1 . .
N N2 0.49123(18) 0.90088(14) 0.17132(17) 0.0130(3) Uani d D 1 . .
H H2C 0.414(2) 0.874(2) 0.120(2) 0.019 Uiso d D 1 . .
H H2D 0.560(2) 0.903(2) 0.134(2) 0.019 Uiso d D 1 . .
H H2E 0.468(2) 0.9684(14) 0.188(2) 0.019 Uiso d D 1 . .
H H2F 0.518(2) 0.8633(19) 0.2477(17) 0.019 Uiso d D 1 . .

loop_
_atom_site_aniso_label
_atom_site_aniso_U_11
_atom_site_aniso_U_22
_atom_site_aniso_U_33
_atom_site_aniso_U_12
_atom_site_aniso_U_13
_atom_site_aniso_U_23
P1 0.0100(2) 0.0088(2) 0.0078(2) -0.00154(18) 0.00133(17) 0.00021(18)
P2 0.0087(2) 0.0086(2) 0.0092(2) 0.00117(17) 0.00190(18) 0.00091(18)
O1 0.0113(7) 0.0144(7) 0.0119(7) -0.0032(5) 0.0029(5) -0.0001(5)
O2 0.0198(7) 0.0111(7) 0.0101(7) -0.0020(5) 0.0031(6) -0.0016(5)
O3 0.0157(7) 0.0116(7) 0.0136(7) -0.0001(5) -0.0039(6) 0.0020(6)
O4 0.0148(7) 0.0126(7) 0.0116(7) 0.0002(5) 0.0038(6) 0.0028(5)
O5 0.0090(7) 0.0214(8) 0.0156(7) 0.0020(6) 0.0012(6) 0.0047(6)
O6 0.0244(8) 0.0098(7) 0.0129(7) 0.0035(6) 0.0018(6) -0.0003(6)
O7 0.0059(6) 0.0111(7) 0.0172(7) 0.0007(5) 0.0018(5) 0.0018(5)
O8 0.0186(7) 0.0121(7) 0.0126(7) 0.0021(6) 0.0029(6) 0.0018(6)
O9 0.0134(7) 0.0289(9) 0.0151(8) 0.0009(6) 0.0065(6) 0.0001(7)
C1 0.0065(8) 0.0093(8) 0.0100(9) 0.0010(6) 0.0009(7) 0.0008(7)
C2 0.0117(9) 0.0100(8) 0.0124(9) -0.0011(7) 0.0043(7) 0.0002(7)
C3 0.0137(9) 0.0059(8) 0.0148(10) -0.0013(7) 0.0065(8) -0.0017(7)
C4 0.0177(10) 0.0094(9) 0.0139(10) 0.0000(7) 0.0073(8) -0.0009(7)
C5 0.0345(13) 0.0132(10) 0.0209(11) -0.0016(9) 0.0184(10) 0.0008(8)
C6 0.0202(11) 0.0138(10) 0.0339(13) -0.0034(8) 0.0193(10) -0.0059(9)
C7 0.0148(10) 0.0140(10) 0.0217(11) -0.0018(8) 0.0068(8) -0.0042(8)
N1 0.0249(10) 0.0131(8) 0.0131(9) 0.0014(7) 0.0052(7) 0.0016(7)
N2 0.0123(8) 0.0127(8) 0.0137(9) 0.0012(7) 0.0028(7) 0.0000(7)

loop_
_atom_type_symbol
_atom_type_description
_atom_type_scat_dispersion_real
_atom_type_scat_dispersion_imag
_atom_type_scat_source
C C 0.0033 0.0016 'International Tables Vol C Tables 4.2.6.8 and 6.1.1.4'
H H 0.0000 0.0000 'International Tables Vol C Tables 4.2.6.8 and 6.1.1.4'
N N 0.0061 0.0033 'International Tables Vol C Tables 4.2.6.8 and 6.1.1.4'
O O 0.0106 0.0060 'International Tables Vol C Tables 4.2.6.8 and 6.1.1.4'
P P 0.1023 0.0942 'International Tables Vol C Tables 4.2.6.8 and 6.1.1.4'

loop_
_geom_angle_atom_site_label_1
_geom_angle_atom_site_label_2
_geom_angle_atom_site_label_3
_geom_angle
_geom_angle_publ_flag
O1 P1 O2 116.43(8) n
O1 P1 O3 108.10(8) n
O2 P1 O3 111.24(8) n
O1 P1 C1 109.42(8) n
O2 P1 C1 107.30(8) n
O3 P1 C1 103.55(8) n
O5 P2 O4 116.71(8) n
O5 P2 O6 112.23(9) n
O4 P2 O6 105.82(8) n
O5 P2 C1 106.29(8) n
O4 P2 C1 110.67(8) n
O6 P2 C1 104.51(8) n
P1 O3 H3 119.2(18) n
P2 O6 H6A 111.3(19) n
C1 O7 H7A 111.4(16) n
H8A O8 H8B 109(3) n
H9A O9 H9B 104(3) n
O7 C1 C2 111.54(15) n
O7 C1 P2 105.31(12) n
C2 C1 P2 111.88(13) n
O7 C1 P1 108.12(12) n
C2 C1 P1 109.26(12) n
P2 C1 P1 110.62(9) n
C3 C2 C1 114.40(15) n
C3 C2 H2A 108.7 n
C1 C2 H2A 108.7 n
C3 C2 H2B 108.7 n
C1 C2 H2B 108.7 n
H2A C2 H2B 107.6 n
C4 C3 C7 117.51(18) n
C4 C3 C2 120.23(17) n
C7 C3 C2 122.26(18) n
N1 C4 C3 121.01(19) n
N1 C4 H4 119.5 n
C3 C4 H4 119.5 n
N1 C5 C6 119.9(2) n
N1 C5 H5 120.0 n
C6 C5 H5 120.0 n
C5 C6 C7 119.3(2) n
C5 C6 H6 120.3 n
C7 C6 H6 120.3 n
C3 C7 C6 120.3(2) n
C3 C7 H7 119.8 n
C6 C7 H7 119.8 n
C5 N1 C4 121.9(2) n
C5 N1 H1 119.1 n
C4 N1 H1 119.1 n
H2C N2 H2D 111(2) n
H2C N2 H2E 104(2) n
H2D N2 H2E 110(2) n
H2C N2 H2F 114(2) n
H2D N2 H2F 110(2) n
H2E N2 H2F 107(2) n

loop_
_geom_bond_atom_site_label_1
_geom_bond_atom_site_label_2
_geom_bond_site_symmetry_2
_geom_bond_distance
_geom_bond_publ_flag
P1 O1 . 1.5105(14) y
P1 O2 . 1.5150(15) y
P1 O3 . 1.5614(15) y
P1 C1 . 1.8554(19) y
P2 O5 . 1.5036(14) y
P2 O4 . 1.5087(14) y
P2 O6 . 1.5839(15) y
P2 C1 . 1.8378(19) y
O3 H3 . 0.826(16) n
O6 H6A . 0.816(16) n
O7 C1 . 1.434(2) y
O7 H7A . 0.85(3) n
O8 H8A . 0.815(16) n
O8 H8B . 0.824(16) n
O9 H9A . 0.810(17) n
O9 H9B . 0.841(17) n
C1 C2 . 1.552(3) y
C2 C3 . 1.508(3) y
C2 H2A . 0.9800 n
C2 H2B . 0.9800 n
C3 C4 . 1.383(3) y
C3 C7 . 1.391(3) y
C4 N1 . 1.348(3) y
C4 H4 . 0.9300 n
C5 N1 . 1.339(3) y
C5 C6 . 1.369(3) y
C5 H5 . 0.9300 n
C6 C7 . 1.396(3) y
C6 H6 . 0.9300 n
C7 H7 . 0.9300 n
N1 H1 . 0.8600 n
N2 H2C . 0.906(16) n
N2 H2D . 0.885(16) n
N2 H2E . 0.896(16) n
N2 H2F . 0.948(16) n

loop_
_geom_hbond_atom_site_label_D
_geom_hbond_atom_site_label_H
_geom_hbond_atom_site_label_A
_geom_hbond_site_symmetry_A
_geom_hbond_distance_DH
_geom_hbond_distance_HA
_geom_hbond_distance_DA
_geom_hbond_angle_DHA
O3 H3 O5 4_575 0.826(16) 1.684(17) 2.510(2) 177(3)
O6 H6A O2 1 0.816(16) 1.887(19) 2.656(2) 157(3)
O7 H7A O8 4_575 0.85(3) 2.01(3) 2.818(2) 158(2)
N1 H1 O9 1 0.86 1.88 2.690(2) 156.6
N2 H2C O1 1 0.906(16) 1.976(17) 2.854(2) 163(2)
N2 H2D O8 4_675 0.885(16) 2.124(16) 3.009(2) 178(2)
N2 H2E O4 2 0.896(16) 2.036(17) 2.923(2) 171(2)
N2 H2F O2 4_676 0.948(16) 1.830(17) 2.768(2) 170(2)
O8 H8A O1 2_545 0.815(16) 2.069(17) 2.867(2) 166(3)
O8 H8B O4 1 0.824(16) 1.880(18) 2.684(2) 165(3)
O9 H9A O4 4_676 0.810(17) 2.012(19) 2.785(2) 159(3)
O9 H9B O1 1_556 0.841(17) 1.908(18) 2.738(2) 169(3)

loop_
_geom_torsion_atom_site_label_1
_geom_torsion_atom_site_label_2
_geom_torsion_atom_site_label_3
_geom_torsion_atom_site_label_4
_geom_torsion
_geom_torsion_publ_flag
O7 C1 C2 C3 58.1(2) no
P1 C1 C2 C3 177.59(13) no
P2 C1 C2 C3 -59.55(19) no
C1 C2 C3 C4 109.7(2) no
C1 C2 C3 C7 -71.0(2) no
